data_7012156
loop_
_publ_author_name
'Horley, Graeme A.'
'Mahon, Mary F.'
'Mazhar, Muhammed'
'Molloy, Kieran C.'
'Haycock, Peter W.'
'Myers, Christopher P.'

_publ_section_title
;
 Antimony ??-diketonates and alkoxide/??-diketonates: remarkable
 formation of a 3,4-dihydro-2H-pyran ring by coupling of
 1,1,1,5,5,5-hexafluoro-2,4-pentanedione ligands
;
_journal_issue 23
_journal_name_full 'Journal of the Chemical Society, Dalton Transactions'
_journal_page_first 4416
_journal_paper_doi 10.1039/b208110e
_journal_year 2002
_chemical_formula_sum 'C33 H57 O6 Sb'
_chemical_formula_weight 671.54
_chemical_name_systematic
; 
? 
;
_space_group_IT_number 2
_symmetry_cell_setting triclinic
_symmetry_space_group_name_Hall '-P 1'
_symmetry_space_group_name_H-M 'P -1'
_atom_sites_solution_hydrogens geom
_atom_sites_solution_primary direct
_atom_sites_solution_secondary difmap
_audit_creation_method SHELXL
_cell_angle_alpha 77.86(2)
_cell_angle_beta 69.81(2)
_cell_angle_gamma 78.49(2)
_cell_formula_units_Z 2
_cell_length_a 10.146(3)
_cell_length_b 13.272(3)
_cell_length_c 14.361(4)
_cell_measurement_temperature 170(2)
_cell_volume 1757.3(9)
_computing_structure_refinement 'SHELXL-93 (Sheldrick, 1993)'
_computing_structure_solution 'SHELXS-86 (Sheldrick, 1990)'
_diffrn_ambient_temperature 170(2)
_diffrn_radiation_monochromator graphite
_diffrn_radiation_source 'fine-focus sealed tube'
_diffrn_radiation_type MoK\a
_diffrn_radiation_wavelength 0.71069
_diffrn_reflns_av_R_equivalents 0.0142
_diffrn_reflns_av_sigmaI/netI 0.0307
_diffrn_reflns_limit_h_max 12
_diffrn_reflns_limit_h_min 0
_diffrn_reflns_limit_k_max 15
_diffrn_reflns_limit_k_min -15
_diffrn_reflns_limit_l_max 17
_diffrn_reflns_limit_l_min -16
_diffrn_reflns_number 6677
_diffrn_reflns_theta_max 24.98
_diffrn_reflns_theta_min 2.03
_exptl_absorpt_coefficient_mu 0.823
_exptl_absorpt_correction_T_max 1.030
_exptl_absorpt_correction_T_min 0.985
_exptl_absorpt_correction_type 'semi-empirical from equivalents'
_exptl_crystal_density_diffrn 1.269
_exptl_crystal_F_000 708
_exptl_crystal_size_max 0.3
_exptl_crystal_size_mid 0.3
_exptl_crystal_size_min 0.3
_refine_diff_density_max 0.577
_refine_diff_density_min -0.847
_refine_diff_density_rms 0.105
_refine_ls_extinction_method none
_refine_ls_goodness_of_fit_all 0.656
_refine_ls_goodness_of_fit_obs 0.647
_refine_ls_matrix_type full
_refine_ls_number_parameters 379
_refine_ls_number_reflns 6161
_refine_ls_number_restraints 0
_refine_ls_restrained_S_all 0.675
_refine_ls_restrained_S_obs 0.647
_refine_ls_R_factor_all 0.0400
_refine_ls_R_factor_obs 0.0315
_refine_ls_shift/esd_max 0.000
_refine_ls_shift/esd_mean 0.000
_refine_ls_structure_factor_coef Fsqd
_refine_ls_weighting_details 'w=1/[\s^2^(Fo^2^)+(0.1532P)^2^+4.3998P] where P=(Fo^2^+2Fc^2^)/3'
_refine_ls_weighting_scheme calc
_refine_ls_wR_factor_all 0.1261
_refine_ls_wR_factor_obs 0.1124
_reflns_number_observed 5363
_reflns_number_total 6166
_reflns_observed_criterion >2sigma(I)
_cod_data_source_file b208110e.txt
_cod_data_source_block 99kcm14
_cod_depositor_comments
;
The following automatic conversions were performed:
'_symmetry_cell_setting' value 'Triclinic' changed to 'triclinic'
according to '/home/saulius/struct/CIF-dictionaries/cif_core.dic'
dictionary named 'cif_core.dic' version 2.4.1 from 2010-06-29.

Automatic conversion script
Id: cif_fix_enum 1527 2010-12-29 10:47:43Z saulius 

The following automatic conversions were performed:

'_refine_ls_weighting_scheme' value 'calc
w=1/[\s^2^(Fo^2^)+(0.1532P)^2^+4.3998P] where P=(Fo^2^+2Fc^2^)/3' was
changed to 'calc'. New tag '_refine_ls_weighting_details' was
created. The value of the new tag was set to
'w=1/[\s^2^(Fo^2^)+(0.1532P)^2^+4.3998P] where P=(Fo^2^+2Fc^2^)/3'.

Automatic conversion script
Id: cif_fix_values 3143 2015-03-26 13:38:13Z robertas 
;
_cod_original_cell_volume 1757.3(8)
_cod_original_sg_symbol_H-M P-1
_cod_database_code 7012156

loop_
_symmetry_equiv_pos_as_xyz
'x, y, z'
'-x, -y, -z'

loop_
_atom_site_aniso_label
_atom_site_aniso_U_11
_atom_site_aniso_U_22
_atom_site_aniso_U_33
_atom_site_aniso_U_23
_atom_site_aniso_U_13
_atom_site_aniso_U_12
Sb1 0.0144(2) 0.0141(2) 0.0144(2) -0.00134(9) -0.00434(10) -0.00233(9)
O1 0.0241(14) 0.0188(13) 0.0193(13) -0.0024(10) -0.0109(11) -0.0022(11)
O2 0.0250(14) 0.0194(13) 0.0218(13) -0.0007(11) -0.0092(11) -0.0068(11)
O3 0.0163(13) 0.0242(14) 0.0217(13) -0.0078(11) -0.0066(11) -0.0018(11)
O4 0.0161(13) 0.0197(13) 0.0181(12) -0.0023(10) -0.0056(10) -0.0015(10)
O5 0.0204(13) 0.0158(13) 0.0207(13) 0.0016(10) -0.0061(11) -0.0060(10)
O6 0.0199(13) 0.0155(13) 0.0226(13) -0.0037(10) -0.0062(11) -0.0014(10)
C1 0.018(2) 0.022(2) 0.017(2) -0.0037(15) -0.0043(15) -0.0028(15)
C2 0.023(2) 0.020(2) 0.023(2) -0.005(2) -0.007(2) -0.003(2)
C3 0.020(2) 0.018(2) 0.022(2) -0.0050(15) -0.006(2) -0.0030(15)
C4 0.027(2) 0.021(2) 0.021(2) 0.002(2) -0.012(2) -0.007(2)
C5 0.051(3) 0.034(2) 0.022(2) -0.003(2) -0.015(2) -0.008(2)
C6 0.047(3) 0.034(2) 0.031(2) 0.014(2) -0.015(2) -0.018(2)
C7 0.045(3) 0.035(2) 0.037(2) -0.005(2) -0.023(2) 0.006(2)
C8 0.026(2) 0.016(2) 0.025(2) -0.0025(15) -0.009(2) -0.004(2)
C9 0.049(3) 0.019(2) 0.034(2) -0.006(2) -0.010(2) -0.006(2)
C10 0.034(2) 0.020(2) 0.054(3) 0.005(2) -0.027(2) -0.005(2)
C11 0.028(2) 0.021(2) 0.039(2) 0.003(2) -0.013(2) -0.006(2)
C12 0.019(2) 0.016(2) 0.019(2) -0.0038(14) -0.0025(15) -0.0014(14)
C13 0.023(2) 0.024(2) 0.023(2) -0.006(2) -0.007(2) 0.001(2)
C14 0.019(2) 0.014(2) 0.019(2) 0.0006(14) -0.0061(15) -0.0028(14)
C15 0.018(2) 0.032(2) 0.020(2) -0.009(2) -0.005(2) -0.001(2)
C16 0.045(3) 0.062(3) 0.021(2) -0.015(2) -0.010(2) 0.014(3)
C17 0.059(3) 0.042(3) 0.039(3) -0.026(2) 0.000(2) -0.010(2)
C18 0.025(2) 0.066(3) 0.033(2) -0.027(2) -0.003(2) 0.001(2)
C19 0.016(2) 0.022(2) 0.019(2) -0.0017(15) -0.0095(15) -0.0053(14)
C20 0.031(2) 0.027(2) 0.029(2) 0.000(2) -0.018(2) -0.009(2)
C21 0.016(2) 0.024(2) 0.028(2) -0.009(2) -0.005(2) -0.004(2)
C22 0.022(2) 0.029(2) 0.028(2) -0.011(2) -0.006(2) -0.002(2)
C23 0.023(2) 0.021(2) 0.017(2) -0.0015(14) -0.007(2) -0.002(2)
C24 0.026(2) 0.015(2) 0.026(2) 0.0005(15) -0.009(2) -0.002(2)
C25 0.028(2) 0.018(2) 0.019(2) -0.0055(15) -0.009(2) -0.003(2)
C26 0.025(2) 0.025(2) 0.024(2) -0.001(2) -0.004(2) -0.011(2)
C27 0.026(2) 0.036(2) 0.033(2) -0.002(2) 0.001(2) -0.008(2)
C28 0.050(3) 0.071(4) 0.038(3) 0.002(3) -0.017(2) -0.038(3)
C29 0.033(3) 0.027(2) 0.050(3) 0.001(2) 0.003(2) -0.009(2)
C30 0.022(2) 0.017(2) 0.023(2) -0.0044(15) -0.008(2) -0.0015(15)
C31 0.030(2) 0.025(2) 0.042(3) -0.014(2) -0.015(2) 0.000(2)
C32 0.039(3) 0.035(2) 0.032(2) -0.002(2) -0.010(2) 0.010(2)
C33 0.027(2) 0.026(2) 0.058(3) -0.012(2) -0.010(2) 0.001(2)

loop_
_atom_site_label
_atom_site_type_symbol
_atom_site_fract_x
_atom_site_fract_y
_atom_site_fract_z
_atom_site_U_iso_or_equiv
_atom_site_thermal_displace_type
_atom_site_occupancy
_atom_site_calc_flag
_atom_site_refinement_flags
_atom_site_disorder_group
Sb1 Sb 0.18487(2) 0.21420(2) 0.35662(2) 0.01444(11) Uani 1 d . .
O1 O 0.1206(3) 0.2526(2) 0.2304(2) 0.0199(5) Uani 1 d . .
O2 O 0.1067(3) 0.0540(2) 0.3493(2) 0.0214(6) Uani 1 d . .
O3 O 0.3574(3) 0.1345(2) 0.2630(2) 0.0201(5) Uani 1 d . .
O4 O 0.3690(3) 0.1916(2) 0.4382(2) 0.0182(5) Uani 1 d . .
O5 O 0.2966(3) 0.3386(2) 0.2900(2) 0.0192(5) Uani 1 d . .
O6 O -0.0006(3) 0.3653(2) 0.3844(2) 0.0195(5) Uani 1 d . .
C1 C 0.1012(4) 0.2016(3) 0.1687(3) 0.0191(8) Uani 1 d . .
C2 C 0.0938(4) 0.0968(3) 0.1842(3) 0.0218(8) Uani 1 d . .
H2 H 0.0885(4) 0.0685(3) 0.1303(3) 0.026 Uiso 1 calc R .
C3 C 0.0935(4) 0.0275(3) 0.2741(3) 0.0198(8) Uani 1 d . .
C4 C 0.0785(4) 0.2750(3) 0.0754(3) 0.0225(8) Uani 1 d . .
C5 C 0.0793(6) 0.2166(4) -0.0058(3) 0.0347(10) Uani 1 d . .
H5A H 0.1699(15) 0.1712(21) -0.0263(19) 0.052 Uiso 1 calc R .
H5B H 0.0670(38) 0.2667(4) -0.0640(11) 0.052 Uiso 1 calc R .
H5C H 0.0016(23) 0.1743(22) 0.0207(9) 0.052 Uiso 1 calc R .
C6 C 0.1942(6) 0.3455(4) 0.0316(4) 0.0382(11) Uani 1 d . .
H6A H 0.2872(6) 0.3028(4) 0.0117(26) 0.057 Uiso 1 calc R .
H6B H 0.1907(26) 0.3862(21) 0.0822(10) 0.057 Uiso 1 calc R .
H6C H 0.1791(23) 0.3928(20) -0.0273(17) 0.057 Uiso 1 calc R .
C7 C -0.0661(5) 0.3410(4) 0.1102(4) 0.0379(11) Uani 1 d . .
H7A H -0.1397(7) 0.2954(4) 0.1414(25) 0.057 Uiso 1 calc R .
H7B H -0.0855(18) 0.3876(20) 0.0523(6) 0.057 Uiso 1 calc R .
H7C H -0.0658(14) 0.3823(21) 0.1592(21) 0.057 Uiso 1 calc R .
C8 C 0.0668(4) -0.0859(3) 0.2875(3) 0.0221(8) Uani 1 d . .
C9 C 0.0970(6) -0.1236(3) 0.1870(3) 0.0345(10) Uani 1 d . .
H9A H 0.0803(36) -0.1962(9) 0.1997(4) 0.052 Uiso 1 calc R .
H9B H 0.1959(11) -0.1184(25) 0.1462(11) 0.052 Uiso 1 calc R .
H9C H 0.0341(26) -0.0803(18) 0.1511(12) 0.052 Uiso 1 calc R .
C10 C 0.1556(5) -0.1585(3) 0.3478(4) 0.0338(10) Uani 1 d . .
H10A H 0.1309(27) -0.2290(6) 0.3613(23) 0.051 Uiso 1 calc R .
H10B H 0.1365(27) -0.1338(15) 0.4115(12) 0.051 Uiso 1 calc R .
H10C H 0.2565(5) -0.1592(21) 0.3093(11) 0.051 Uiso 1 calc R .
C11 C -0.0909(5) -0.0867(3) 0.3482(3) 0.0296(9) Uani 1 d . .
H11A H -0.1146(9) -0.1572(6) 0.3593(21) 0.044 Uiso 1 calc R .
H11B H -0.1488(5) -0.0388(19) 0.3110(11) 0.044 Uiso 1 calc R .
H11C H -0.1097(8) -0.0646(24) 0.4131(10) 0.044 Uiso 1 calc R .
C12 C 0.4948(4) 0.1211(3) 0.2436(3) 0.0189(8) Uani 1 d . .
C13 C 0.5650(4) 0.1433(3) 0.3010(3) 0.0237(8) Uani 1 d . .
H13 H 0.6654(4) 0.1376(3) 0.2743(3) 0.028 Uiso 1 calc R .
C14 C 0.5001(4) 0.1742(3) 0.3977(3) 0.0180(7) Uani 1 d . .
C15 C 0.5716(4) 0.0722(3) 0.1479(3) 0.0229(8) Uani 1 d . .
C16 C 0.5172(6) 0.1342(4) 0.0632(3) 0.0446(13) Uani 1 d . .
H16A H 0.5627(32) 0.1013(18) 0.0028(9) 0.067 Uiso 1 calc R .
H16B H 0.5395(37) 0.2055(10) 0.0492(20) 0.067 Uiso 1 calc R .
H16C H 0.4142(8) 0.1357(26) 0.0833(12) 0.067 Uiso 1 calc R .
C17 C 0.5320(6) -0.0382(4) 0.1703(4) 0.0470(13) Uani 1 d . .
H17A H 0.5769(36) -0.0718(12) 0.1103(10) 0.071 Uiso 1 calc R .
H17B H 0.4288(7) -0.0344(4) 0.1895(30) 0.071 Uiso 1 calc R .
H17C H 0.5650(39) -0.0787(10) 0.2254(21) 0.071 Uiso 1 calc R .
C18 C 0.7327(5) 0.0666(4) 0.1151(4) 0.0411(12) Uani 1 d . .
H18A H 0.7754(5) 0.0350(27) 0.0537(16) 0.062 Uiso 1 calc R .
H18B H 0.7682(6) 0.0243(24) 0.1684(12) 0.062 Uiso 1 calc R .
H18C H 0.7577(5) 0.1370(5) 0.1022(27) 0.062 Uiso 1 calc R .
C19 C 0.5941(4) 0.1819(3) 0.4596(3) 0.0180(7) Uani 1 d . .
C20 C 0.6069(5) 0.0739(3) 0.5249(3) 0.0267(9) Uani 1 d . .
H20A H 0.6759(25) 0.0709(9) 0.5596(18) 0.040 Uiso 1 calc R .
H20B H 0.6386(32) 0.0196(4) 0.4820(4) 0.040 Uiso 1 calc R .
H20C H 0.5143(9) 0.0629(10) 0.5745(15) 0.040 Uiso 1 calc R .
C21 C 0.7420(4) 0.2065(3) 0.3931(3) 0.0226(8) Uani 1 d . .
H21A H 0.7333(4) 0.2649(15) 0.3400(13) 0.034 Uiso 1 calc R .
H21B H 0.7967(11) 0.1453(8) 0.3628(17) 0.034 Uiso 1 calc R .
H21C H 0.7908(12) 0.2252(22) 0.4340(5) 0.034 Uiso 1 calc R .
C22 C 0.5236(4) 0.2633(3) 0.5283(3) 0.0261(9) Uani 1 d . .
H22A H 0.4302(15) 0.2460(14) 0.5721(16) 0.039 Uiso 1 calc R .
H22B H 0.5123(31) 0.3318(5) 0.4878(3) 0.039 Uiso 1 calc R .
H22C H 0.5826(17) 0.2647(17) 0.5694(17) 0.039 Uiso 1 calc R .
C23 C 0.2678(4) 0.4375(3) 0.2615(3) 0.0203(8) Uani 1 d . .
C24 C 0.1354(4) 0.4946(3) 0.2807(3) 0.0228(8) Uani 1 d . .
H24 H 0.1293(4) 0.5653(3) 0.2499(3) 0.027 Uiso 1 calc R .
C25 C 0.0049(4) 0.4567(3) 0.3436(3) 0.0212(8) Uani 1 d . .
C26 C 0.4039(4) 0.4880(3) 0.2073(3) 0.0248(8) Uani 1 d . .
C27 C 0.4995(5) 0.4227(4) 0.1269(3) 0.0342(10) Uani 1 d . .
H27A H 0.5246(31) 0.3520(9) 0.1589(4) 0.051 Uiso 1 calc R .
H27B H 0.5860(18) 0.4543(16) 0.0898(18) 0.051 Uiso 1 calc R .
H27C H 0.4492(15) 0.4199(23) 0.0804(16) 0.051 Uiso 1 calc R .
C28 C 0.4769(6) 0.4851(5) 0.2841(4) 0.0493(14) Uani 1 d . .
H28A H 0.4940(41) 0.4132(6) 0.3165(23) 0.074 Uiso 1 calc R .
H28B H 0.4163(21) 0.5280(27) 0.3349(18) 0.074 Uiso 1 calc R .
H28C H 0.5675(22) 0.5122(31) 0.2506(6) 0.074 Uiso 1 calc R .
C29 C 0.3743(5) 0.6002(4) 0.1563(4) 0.0412(12) Uani 1 d . .
H29A H 0.3167(35) 0.6019(6) 0.1133(22) 0.062 Uiso 1 calc R .
H29B H 0.4643(5) 0.6255(11) 0.1154(23) 0.062 Uiso 1 calc R .
H29C H 0.3230(36) 0.6447(7) 0.2077(4) 0.062 Uiso 1 calc R .
C30 C -0.1311(4) 0.5352(3) 0.3653(3) 0.0207(8) Uani 1 d . .
C31 C -0.1229(5) 0.6013(3) 0.4384(4) 0.0309(9) Uani 1 d . .
H31A H -0.1148(36) 0.5560(5) 0.5001(10) 0.046 Uiso 1 calc R .
H31B H -0.2089(16) 0.6520(18) 0.4545(20) 0.046 Uiso 1 calc R .
H31C H -0.0398(20) 0.6380(20) 0.4073(10) 0.046 Uiso 1 calc R .
C32 C -0.1468(5) 0.6059(4) 0.2693(3) 0.0380(11) Uani 1 d . .
H32A H -0.1389(40) 0.5631(4) 0.2193(11) 0.057 Uiso 1 calc R .
H32B H -0.0718(24) 0.6506(20) 0.2425(16) 0.057 Uiso 1 calc R .
H32C H -0.2396(17) 0.6493(21) 0.2848(7) 0.057 Uiso 1 calc R .
C33 C -0.2601(5) 0.4783(4) 0.4142(4) 0.0380(11) Uani 1 d . .
H33A H -0.2525(20) 0.4341(22) 0.4765(15) 0.057 Uiso 1 calc R .
H33B H -0.2648(22) 0.4350(22) 0.3682(12) 0.057 Uiso 1 calc R .
H33C H -0.3462(6) 0.5291(4) 0.4293(26) 0.057 Uiso 1 calc R .

loop_
_atom_type_symbol
_atom_type_description
_atom_type_scat_dispersion_real
_atom_type_scat_dispersion_imag
_atom_type_scat_source
C C 0.0033 0.0016 'International Tables Vol C Tables 4.2.6.8 and 6.1.1.4'
H H 0.0000 0.0000 'International Tables Vol C Tables 4.2.6.8 and 6.1.1.4'
O O 0.0106 0.0060 'International Tables Vol C Tables 4.2.6.8 and 6.1.1.4'
Sb Sb -0.5866 1.5461 'International Tables Vol C Tables 4.2.6.8 and 6.1.1.4'

loop_
_geom_angle_atom_site_label_1
_geom_angle_atom_site_label_2
_geom_angle_atom_site_label_3
_geom_angle
_geom_angle_site_symmetry_1
_geom_angle_site_symmetry_3
_geom_angle_publ_flag
O3 Sb1 O5 83.17(11) . . ?
O3 Sb1 O1 82.72(11) . . ?
O5 Sb1 O1 83.12(10) . . ?
O3 Sb1 O2 74.37(10) . . ?
O5 Sb1 O2 151.53(10) . . ?
O1 Sb1 O2 76.97(10) . . ?
O3 Sb1 O6 150.52(10) . . ?
O5 Sb1 O6 77.00(10) . . ?
O1 Sb1 O6 73.51(10) . . ?
O2 Sb1 O6 115.58(9) . . ?
O3 Sb1 O4 76.54(9) . . ?
O5 Sb1 O4 74.52(9) . . ?
O1 Sb1 O4 150.97(10) . . ?
O2 Sb1 O4 115.70(9) . . ?
O6 Sb1 O4 117.78(9) . . ?
C1 O1 Sb1 136.1(2) . . ?
C3 O2 Sb1 127.4(2) . . ?
C12 O3 Sb1 136.4(2) . . ?
C14 O4 Sb1 126.9(2) . . ?
C23 O5 Sb1 137.0(2) . . ?
C25 O6 Sb1 128.9(2) . . ?
O1 C1 C2 126.1(3) . . ?
O1 C1 C4 111.5(3) . . ?
C2 C1 C4 122.3(3) . . ?
C1 C2 C3 125.4(4) . . ?
O2 C3 C2 123.6(3) . . ?
O2 C3 C8 115.6(3) . . ?
C2 C3 C8 120.7(3) . . ?
C7 C4 C5 108.7(4) . . ?
C7 C4 C6 109.6(4) . . ?
C5 C4 C6 109.1(4) . . ?
C7 C4 C1 107.1(3) . . ?
C5 C4 C1 112.8(3) . . ?
C6 C4 C1 109.5(3) . . ?
C10 C8 C11 108.8(3) . . ?
C10 C8 C9 109.8(4) . . ?
C11 C8 C9 109.4(4) . . ?
C10 C8 C3 110.3(3) . . ?
C11 C8 C3 105.5(3) . . ?
C9 C8 C3 112.8(3) . . ?
O3 C12 C13 125.9(3) . . ?
O3 C12 C15 111.4(3) . . ?
C13 C12 C15 122.6(3) . . ?
C12 C13 C14 125.4(4) . . ?
O4 C14 C13 123.6(4) . . ?
O4 C14 C19 117.0(3) . . ?
C13 C14 C19 119.3(3) . . ?
C16 C15 C18 109.4(4) . . ?
C16 C15 C12 109.2(3) . . ?
C18 C15 C12 113.4(3) . . ?
C16 C15 C17 108.5(4) . . ?
C18 C15 C17 109.5(4) . . ?
C12 C15 C17 106.7(3) . . ?
C22 C19 C21 109.8(3) . . ?
C22 C19 C14 110.6(3) . . ?
C21 C19 C14 112.3(3) . . ?
C22 C19 C20 108.7(3) . . ?
C21 C19 C20 109.6(3) . . ?
C14 C19 C20 105.6(3) . . ?
O5 C23 C24 126.3(4) . . ?
O5 C23 C26 111.4(3) . . ?
C24 C23 C26 122.2(4) . . ?
C23 C24 C25 125.7(4) . . ?
O6 C25 C24 122.7(4) . . ?
O6 C25 C30 119.0(3) . . ?
C24 C25 C30 118.1(3) . . ?
C28 C26 C27 109.5(4) . . ?
C28 C26 C29 110.5(4) . . ?
C27 C26 C29 108.6(4) . . ?
C28 C26 C23 107.8(3) . . ?
C27 C26 C23 107.8(3) . . ?
C29 C26 C23 112.6(4) . . ?
C33 C30 C32 108.7(4) . . ?
C33 C30 C25 110.1(3) . . ?
C32 C30 C25 111.8(3) . . ?
C33 C30 C31 109.2(4) . . ?
C32 C30 C31 109.7(4) . . ?
C25 C30 C31 107.3(3) . . ?

loop_
_geom_bond_atom_site_label_1
_geom_bond_atom_site_label_2
_geom_bond_distance
_geom_bond_site_symmetry_2
_geom_bond_publ_flag
Sb1 O3 2.055(3) . ?
Sb1 O5 2.064(3) . ?
Sb1 O1 2.065(3) . ?
Sb1 O2 2.446(3) . ?
Sb1 O6 2.456(3) . ?
Sb1 O4 2.468(3) . ?
O1 C1 1.307(5) . ?
O2 C3 1.260(5) . ?
O3 C12 1.306(5) . ?
O4 C14 1.249(5) . ?
O5 C23 1.297(5) . ?
O6 C25 1.235(5) . ?
C1 C2 1.375(5) . ?
C1 C4 1.539(5) . ?
C2 C3 1.419(5) . ?
C3 C8 1.543(5) . ?
C4 C7 1.527(6) . ?
C4 C5 1.528(6) . ?
C4 C6 1.527(6) . ?
C8 C10 1.527(6) . ?
C8 C11 1.536(6) . ?
C8 C9 1.537(6) . ?
C12 C13 1.366(6) . ?
C12 C15 1.534(5) . ?
C13 C14 1.425(5) . ?
C14 C19 1.540(5) . ?
C15 C16 1.524(6) . ?
C15 C18 1.527(6) . ?
C15 C17 1.535(6) . ?
C19 C22 1.518(5) . ?
C19 C21 1.532(5) . ?
C19 C20 1.548(5) . ?
C23 C24 1.372(6) . ?
C23 C26 1.540(5) . ?
C24 C25 1.439(6) . ?
C25 C30 1.533(5) . ?
C26 C28 1.517(6) . ?
C26 C27 1.529(6) . ?
C26 C29 1.535(6) . ?
C30 C33 1.521(6) . ?
C30 C32 1.534(6) . ?
C30 C31 1.534(5) . ?
